data_1575090
loop_
_publ_author_name
'Ramudu, G. Raghu'
'Patil, Vaibhav B.'
'Nanubolu, Jagadeesh Babu'
'Chegondi, Rambabu'

_publ_section_title
;
 Cu(i)-catalyzed enantioselective and stereospecific borylative annulation
 of cyclic 1,3-dione-tethered 1,3-enynes.
;
_journal_issue 33
_journal_name_full 'Chemical science'
_journal_page_first 14988
_journal_page_last 14994
_journal_paper_doi 10.1039/d5sc03007b
_journal_volume 16
_journal_year 2025
_chemical_absolute_configuration syn
_chemical_formula_moiety 'C23 H29 B O4'
_chemical_formula_sum 'C23 H29 B O4'
_chemical_formula_weight 380.27
_space_group_crystal_system orthorhombic
_space_group_IT_number 19
_space_group_name_Hall 'P 2ac 2ab'
_space_group_name_H-M_alt 'P 21 21 21'
_atom_sites_solution_hydrogens mixed
_audit_creation_method SHELXL-2019/3
_audit_update_record
;
2025-04-14 deposited with the CCDC.	2025-07-14 downloaded from the CCDC.
;
_cell_angle_alpha 90
_cell_angle_beta 90
_cell_angle_gamma 90
_cell_formula_units_Z 4
_cell_length_a 6.6993(11)
_cell_length_b 14.819(2)
_cell_length_c 21.974(3)
_cell_measurement_reflns_used 8366
_cell_measurement_temperature 294(2)
_cell_measurement_theta_max 30.345
_cell_measurement_theta_min 2.307
_cell_volume 2181.5(6)
_computing_cell_refinement '<i>SAINT</i> (Bruker, 2016)'
_computing_data_collection '<i>APEX3</i> (Bruker, 2016)'
_computing_data_reduction 'Bruker SAINT'
_computing_structure_refinement 'SHELXL-2019/2 (Sheldrick, 2019)'
_computing_structure_solution 'SHELXT 2018/2 (Sheldrick, 2018)'
_diffrn_ambient_temperature 294(2)
_diffrn_measured_fraction_theta_full 0.991
_diffrn_measured_fraction_theta_max 0.993
_diffrn_measurement_device_type 'Bruker D8 QUEST PHOTON III C7 HPAD'
_diffrn_measurement_method '\w and \f'
_diffrn_radiation_type MoK\a
_diffrn_radiation_wavelength 0.71073
_diffrn_reflns_av_R_equivalents 0.0532
_diffrn_reflns_av_unetI/netI 0.0598
_diffrn_reflns_Laue_measured_fraction_full 0.991
_diffrn_reflns_Laue_measured_fraction_max 0.993
_diffrn_reflns_limit_h_max 8
_diffrn_reflns_limit_h_min -8
_diffrn_reflns_limit_k_max 19
_diffrn_reflns_limit_k_min -12
_diffrn_reflns_limit_l_max 28
_diffrn_reflns_limit_l_min -26
_diffrn_reflns_number 19760
_diffrn_reflns_point_group_measured_fraction_full 0.994
_diffrn_reflns_point_group_measured_fraction_max 0.995
_diffrn_reflns_theta_full 25.242
_diffrn_reflns_theta_max 27.499
_diffrn_reflns_theta_min 2.749
_diffrn_source microfocus
_exptl_absorpt_coefficient_mu 0.077
_exptl_absorpt_correction_T_max 0.7461
_exptl_absorpt_correction_T_min 0.6697
_exptl_absorpt_correction_type multi-scan
_exptl_absorpt_process_details
;
 SADABS 2016/2: Krause, L., Herbst-Irmer, R., Sheldrick G.M. & Stalke D.,
 J. Appl. Cryst. 48 (2015) 3-10
;
_exptl_crystal_density_diffrn 1.158
_exptl_crystal_description BLOCK
_exptl_crystal_F_000 816
_exptl_crystal_recrystallization_method 'Re-crystallisation from solvent: Isopropanol and Dichloromethane'
_exptl_crystal_size_max 0.260
_exptl_crystal_size_mid 0.210
_exptl_crystal_size_min 0.180
_refine_diff_density_max 0.164
_refine_diff_density_min -0.123
_refine_diff_density_rms 0.026
_refine_ls_abs_structure_details
;
 Flack x determined using 1088 quotients [(I+)-(I-)]/[(I+)+(I-)]
 (Parsons, Flack and Wagner, Acta Cryst. B69 (2013) 249-259).
;
_refine_ls_abs_structure_Flack -0.5(4)
_refine_ls_extinction_method none
_refine_ls_goodness_of_fit_ref 1.033
_refine_ls_hydrogen_treatment mixed
_refine_ls_matrix_type full
_refine_ls_number_parameters 331
_refine_ls_number_reflns 4996
_refine_ls_number_restraints 300
_refine_ls_restrained_S_all 1.124
_refine_ls_R_factor_all 0.0849
_refine_ls_R_factor_gt 0.0522
_refine_ls_shift/su_max 0.000
_refine_ls_shift/su_mean 0.000
_refine_ls_structure_factor_coef Fsqd
_refine_ls_weighting_details 'w=1/[\s^2^(Fo^2^)+(0.0537P)^2^+0.0860P] where P=(Fo^2^+2Fc^2^)/3'
_refine_ls_weighting_scheme calc
_refine_ls_wR_factor_gt 0.1022
_refine_ls_wR_factor_ref 0.1123
_reflns_Friedel_coverage 0.750
_reflns_Friedel_fraction_full 0.998
_reflns_Friedel_fraction_max 0.998
_reflns_number_gt 3485
_reflns_number_total 4996
_reflns_threshold_expression 'I > 2\s(I)'
_cod_data_source_file d5sc03007b2.cif
_cod_data_source_block KB1056_0m
_cod_depositor_comments 'Adding full bibliography for 1575090--1575091.cif.'
_cod_database_code 1575090
_shelx_shelxl_version_number 2019/3
_shelx_space_group_comment
;
The symmetry employed for this shelxl refinement is uniquely defined
by the following loop, which should always be used as a source of
symmetry information in preference to the above space-group names.
They are only intended as comments.
;
_shelx_estimated_absorpt_t_min 0.980
_shelx_estimated_absorpt_t_max 0.986

loop_
_space_group_symop_operation_xyz
'x, y, z'
'x+1/2, -y+1/2, -z'
'-x, y+1/2, -z+1/2'
'-x+1/2, -y, z+1/2'

loop_
_atom_site_label
_atom_site_type_symbol
_atom_site_fract_x
_atom_site_fract_y
_atom_site_fract_z
_atom_site_U_iso_or_equiv
_atom_site_adp_type
_atom_site_occupancy
_atom_site_site_symmetry_order
_atom_site_calc_flag
_atom_site_refinement_flags_posn
_atom_site_refinement_flags_adp
_atom_site_refinement_flags_occupancy
_atom_site_disorder_assembly
_atom_site_disorder_group
O1 O -0.0249(2) 0.26169(17) 0.41093(8) 0.0725(6) Uani 1 1 d . . . . .
O2 O 0.6397(2) 0.20005(12) 0.34375(9) 0.0558(5) Uani 1 1 d . . . . .
H2O H 0.731(5) 0.229(2) 0.3688(13) 0.082(11) Uiso 1 1 d . . . . .
C1 C 0.1159(3) 0.23614(18) 0.38124(11) 0.0451(6) Uani 1 1 d . . . . .
C2 C 0.1045(4) 0.2019(2) 0.31663(11) 0.0535(7) Uani 1 1 d . . . . .
H2A H 0.039305 0.245765 0.290618 0.064 Uiso 1 1 calc R U . . .
H2B H 0.030275 0.145736 0.314903 0.064 Uiso 1 1 calc R U . . .
C3 C 0.3206(3) 0.18711(18) 0.29646(12) 0.0503(6) Uani 1 1 d . . . . .
H3A H 0.354090 0.123434 0.297101 0.060 Uiso 1 1 calc R U . . .
H3B H 0.341381 0.210115 0.255616 0.060 Uiso 1 1 calc R U . . .
C4 C 0.4467(3) 0.23891(16) 0.34209(11) 0.0395(5) Uani 1 1 d . . . . .
C5 C 0.3321(3) 0.23544(16) 0.40328(10) 0.0400(5) Uani 1 1 d . . . . .
C6 C 0.3659(4) 0.14835(17) 0.43922(13) 0.0591(7) Uani 1 1 d . . . . .
H6A H 0.318414 0.097889 0.415957 0.089 Uiso 1 1 calc R U . . .
H6B H 0.294563 0.151430 0.477056 0.089 Uiso 1 1 calc R U . . .
H6C H 0.505847 0.141086 0.447193 0.089 Uiso 1 1 calc R U . . .
C7 C 0.3876(4) 0.32063(17) 0.43874(10) 0.0506(6) Uani 1 1 d . . . . .
H7A H 0.483010 0.306381 0.470510 0.061 Uiso 1 1 calc R U . . .
H7B H 0.269780 0.346731 0.457424 0.061 Uiso 1 1 calc R U . . .
C8 C 0.4806(3) 0.38801(16) 0.39229(10) 0.0416(6) Uani 1 1 d . . . . .
H8 H 0.623545 0.394949 0.400559 0.050 Uiso 1 1 calc R U . . .
C9 C 0.4507(4) 0.34167(15) 0.32942(10) 0.0413(6) Uani 1 1 d . . . . .
H9 H 0.317609 0.358583 0.314852 0.050 Uiso 1 1 calc R U . . .
C10 C 0.5936(4) 0.36966(16) 0.28284(11) 0.0484(6) Uani 1 1 d . . . . .
C11 C 0.7101(4) 0.39305(16) 0.24482(12) 0.0503(6) Uani 1 1 d . . . . .
C12 C 0.8545(4) 0.42033(15) 0.19989(11) 0.0468(6) Uani 1 1 d . . . . .
C13 C 0.8089(5) 0.42068(18) 0.13837(12) 0.0585(7) Uani 1 1 d . . . . .
H13 H 0.682862 0.402649 0.125467 0.070 Uiso 1 1 calc R U . . .
C14 C 0.9498(6) 0.4477(2) 0.09594(14) 0.0775(10) Uani 1 1 d . . . . .
H14 H 0.918129 0.447615 0.054729 0.093 Uiso 1 1 calc R U . . .
C15 C 1.1351(7) 0.4745(2) 0.1146(2) 0.0904(12) Uani 1 1 d . . . . .
H15 H 1.229242 0.492645 0.086027 0.109 Uiso 1 1 calc R U . . .
C16 C 1.1830(5) 0.4746(2) 0.1755(2) 0.0885(11) Uani 1 1 d . . . . .
H16 H 1.308962 0.493104 0.188123 0.106 Uiso 1 1 calc R U . . .
C17 C 1.0439(5) 0.44742(19) 0.21732(14) 0.0647(8) Uani 1 1 d . . . . .
H17 H 1.077534 0.447116 0.258386 0.078 Uiso 1 1 calc R U . . .
B1 B 0.3756(4) 0.48190(19) 0.39609(12) 0.0437(6) Uani 1 1 d . U . . .
O3 O 0.3978(12) 0.5400(5) 0.4419(3) 0.0725(18) Uani 0.600(7) 1 d D U P A 1
O4 O 0.2401(13) 0.5102(5) 0.3535(3) 0.0600(17) Uani 0.600(7) 1 d D U P A 1
C18 C 0.1274(11) 0.5845(5) 0.3896(3) 0.0658(17) Uani 0.600(7) 1 d D U P A 1
C19 C 0.0431(18) 0.6423(7) 0.3344(5) 0.120(3) Uani 0.600(7) 1 d D U P A 1
H19A H 0.149087 0.654903 0.306241 0.180 Uiso 0.600(7) 1 calc R U P A 1
H19B H -0.060169 0.608999 0.314072 0.180 Uiso 0.600(7) 1 calc R U P A 1
H19C H -0.010646 0.698047 0.349503 0.180 Uiso 0.600(7) 1 calc R U P A 1
C20 C -0.0221(12) 0.5614(7) 0.4354(5) 0.113(3) Uani 0.600(7) 1 d D U P A 1
H20A H -0.133567 0.532439 0.416084 0.170 Uiso 0.600(7) 1 calc R U P A 1
H20B H 0.035577 0.521161 0.464793 0.170 Uiso 0.600(7) 1 calc R U P A 1
H20C H -0.066519 0.615328 0.455417 0.170 Uiso 0.600(7) 1 calc R U P A 1
C21 C 0.3186(8) 0.6318(3) 0.4124(3) 0.0553(13) Uani 0.600(7) 1 d D U P A 1
C22 C 0.4466(14) 0.6832(5) 0.3698(5) 0.124(3) Uani 0.600(7) 1 d D U P A 1
H22A H 0.558214 0.708000 0.391569 0.187 Uiso 0.600(7) 1 calc R U P A 1
H22B H 0.494156 0.643701 0.338391 0.187 Uiso 0.600(7) 1 calc R U P A 1
H22C H 0.370606 0.731272 0.351922 0.187 Uiso 0.600(7) 1 calc R U P A 1
C23 C 0.274(3) 0.6861(11) 0.4726(6) 0.099(4) Uani 0.600(7) 1 d D U P A 1
H23A H 0.190839 0.650443 0.498852 0.149 Uiso 0.600(7) 1 calc R U P A 1
H23B H 0.397260 0.699503 0.492971 0.149 Uiso 0.600(7) 1 calc R U P A 1
H23C H 0.206679 0.741346 0.462683 0.149 Uiso 0.600(7) 1 calc R U P A 1
O4D O 0.1928(18) 0.4954(7) 0.3714(5) 0.059(2) Uani 0.400(7) 1 d D U P A 2
O3D O 0.4449(14) 0.5586(7) 0.4254(5) 0.0513(19) Uani 0.400(7) 1 d D U P A 2
C18D C 0.1782(17) 0.6002(7) 0.3683(5) 0.062(2) Uani 0.400(7) 1 d D U P A 2
C19D C -0.0448(17) 0.6107(9) 0.3504(6) 0.081(3) Uani 0.400(7) 1 d D U P A 2
H19D H -0.058186 0.605742 0.307071 0.121 Uiso 0.400(7) 1 calc R U P A 2
H19E H -0.121775 0.564085 0.369718 0.121 Uiso 0.400(7) 1 calc R U P A 2
H19F H -0.092369 0.668626 0.363486 0.121 Uiso 0.400(7) 1 calc R U P A 2
C20D C 0.326(2) 0.6613(7) 0.3318(5) 0.099(3) Uani 0.400(7) 1 d D U P A 2
H20D H 0.295910 0.657497 0.289143 0.148 Uiso 0.400(7) 1 calc R U P A 2
H20E H 0.312522 0.722749 0.345068 0.148 Uiso 0.400(7) 1 calc R U P A 2
H20F H 0.460413 0.641313 0.338694 0.148 Uiso 0.400(7) 1 calc R U P A 2
C21D C 0.2255(15) 0.6062(6) 0.4352(4) 0.070(2) Uani 0.400(7) 1 d D U P A 2
C22D C 0.0363(19) 0.5690(10) 0.4708(5) 0.096(4) Uani 0.400(7) 1 d D U P A 2
H22D H 0.060781 0.571780 0.513800 0.145 Uiso 0.400(7) 1 calc R U P A 2
H22E H -0.078161 0.605177 0.460998 0.145 Uiso 0.400(7) 1 calc R U P A 2
H22F H 0.011915 0.507581 0.459090 0.145 Uiso 0.400(7) 1 calc R U P A 2
C23D C 0.303(5) 0.6978(16) 0.4558(10) 0.086(4) Uani 0.400(7) 1 d D U P A 2
H23D H 0.329738 0.696260 0.498669 0.129 Uiso 0.400(7) 1 calc R U P A 2
H23E H 0.424020 0.711686 0.434208 0.129 Uiso 0.400(7) 1 calc R U P A 2
H23F H 0.204835 0.743222 0.447322 0.129 Uiso 0.400(7) 1 calc R U P A 2

loop_
_atom_site_aniso_label
_atom_site_aniso_U_11
_atom_site_aniso_U_22
_atom_site_aniso_U_33
_atom_site_aniso_U_23
_atom_site_aniso_U_13
_atom_site_aniso_U_12
O1 0.0391(9) 0.1259(18) 0.0525(11) -0.0140(12) 0.0074(9) 0.0148(11)
O2 0.0290(8) 0.0563(11) 0.0820(13) -0.0043(10) 0.0027(9) 0.0070(8)
C1 0.0338(12) 0.0598(15) 0.0416(13) -0.0025(12) 0.0039(11) 0.0023(12)
C2 0.0358(12) 0.0773(18) 0.0475(15) -0.0133(13) -0.0021(11) -0.0112(13)
C3 0.0407(13) 0.0612(15) 0.0489(15) -0.0165(12) 0.0060(12) -0.0032(12)
C4 0.0265(10) 0.0448(12) 0.0472(13) -0.0044(11) 0.0030(10) 0.0029(10)
C5 0.0347(11) 0.0470(13) 0.0383(13) 0.0003(10) -0.0039(10) -0.0008(10)
C6 0.0583(16) 0.0514(15) 0.0675(18) 0.0090(13) -0.0047(15) 0.0019(13)
C7 0.0624(16) 0.0538(14) 0.0358(13) -0.0053(11) -0.0074(13) -0.0046(13)
C8 0.0392(12) 0.0457(13) 0.0400(13) -0.0043(11) -0.0080(11) -0.0005(10)
C9 0.0368(12) 0.0478(13) 0.0393(13) -0.0022(11) -0.0004(11) 0.0016(11)
C10 0.0532(15) 0.0486(13) 0.0435(14) -0.0008(11) 0.0019(13) -0.0014(12)
C11 0.0578(15) 0.0457(13) 0.0475(15) -0.0005(12) 0.0038(14) -0.0011(13)
C12 0.0552(15) 0.0395(12) 0.0458(15) 0.0021(11) 0.0056(13) -0.0003(12)
C13 0.0668(19) 0.0548(15) 0.0540(17) 0.0012(13) 0.0044(15) -0.0023(14)
C14 0.109(3) 0.073(2) 0.0507(17) 0.0090(15) 0.024(2) 0.013(2)
C15 0.086(3) 0.080(2) 0.106(3) 0.014(2) 0.046(3) -0.006(2)
C16 0.061(2) 0.086(2) 0.118(3) 0.002(2) 0.017(2) -0.0092(18)
C17 0.0606(17) 0.0660(18) 0.0676(19) 0.0042(15) -0.0029(16) -0.0026(15)
B1 0.0488(15) 0.0486(15) 0.0336(14) -0.0013(12) -0.0021(13) 0.0015(13)
O3 0.096(4) 0.061(4) 0.060(4) -0.015(2) -0.029(3) 0.032(3)
O4 0.077(4) 0.056(3) 0.047(3) -0.005(2) -0.015(2) 0.017(2)
C18 0.069(4) 0.062(3) 0.066(4) -0.009(3) -0.019(3) 0.023(3)
C19 0.155(8) 0.104(7) 0.100(6) -0.005(5) -0.056(6) 0.064(6)
C20 0.060(4) 0.100(5) 0.179(8) -0.005(6) 0.019(5) 0.009(4)
C21 0.060(3) 0.040(2) 0.066(3) 0.003(2) 0.006(2) 0.007(2)
C22 0.116(6) 0.066(4) 0.192(9) 0.038(5) 0.059(6) 0.017(4)
C23 0.110(8) 0.081(7) 0.107(9) -0.047(7) -0.031(6) 0.033(6)
O4D 0.062(5) 0.058(4) 0.056(5) -0.012(3) -0.022(4) 0.015(3)
O3D 0.047(3) 0.041(3) 0.065(5) -0.003(3) -0.005(3) -0.006(2)
C18D 0.075(5) 0.055(4) 0.057(5) 0.012(3) 0.002(4) 0.025(4)
C19D 0.086(6) 0.083(8) 0.072(6) 0.010(5) -0.021(5) 0.033(5)
C20D 0.127(8) 0.075(5) 0.095(6) 0.034(5) 0.034(6) 0.012(6)
C21D 0.085(4) 0.062(4) 0.065(4) -0.006(3) -0.005(4) 0.025(4)
C22D 0.094(7) 0.115(7) 0.080(6) 0.031(7) 0.034(6) 0.037(6)
C23D 0.121(10) 0.057(5) 0.079(9) -0.012(6) -0.006(7) 0.013(6)

loop_
_atom_type_symbol
_atom_type_description
_atom_type_scat_dispersion_real
_atom_type_scat_dispersion_imag
_atom_type_scat_source
C C 0.0033 0.0016 'International Tables Vol C Tables 4.2.6.8 and 6.1.1.4'
H H 0.0000 0.0000 'International Tables Vol C Tables 4.2.6.8 and 6.1.1.4'
O O 0.0106 0.0060 'International Tables Vol C Tables 4.2.6.8 and 6.1.1.4'
B B 0.0013 0.0007 'International Tables Vol C Tables 4.2.6.8 and 6.1.1.4'

loop_
_geom_angle_atom_site_label_1
_geom_angle_atom_site_label_2
_geom_angle_atom_site_label_3
_geom_angle
_geom_angle_site_symmetry_1
_geom_angle_site_symmetry_3
_geom_angle_publ_flag
C4 O2 H2O 116(2) . . ?
O1 C1 C2 125.0(2) . . ?
O1 C1 C5 124.8(2) . . ?
C2 C1 C5 110.13(19) . . ?
C1 C2 C3 105.82(19) . . ?
C1 C2 H2A 110.6 . . ?
C3 C2 H2A 110.6 . . ?
C1 C2 H2B 110.6 . . ?
C3 C2 H2B 110.6 . . ?
H2A C2 H2B 108.7 . . ?
C4 C3 C2 105.22(18) . . ?
C4 C3 H3A 110.7 . . ?
C2 C3 H3A 110.7 . . ?
C4 C3 H3B 110.7 . . ?
C2 C3 H3B 110.7 . . ?
H3A C3 H3B 108.8 . . ?
O2 C4 C3 108.61(19) . . ?
O2 C4 C9 112.88(18) . . ?
C3 C4 C9 112.8(2) . . ?
O2 C4 C5 114.63(19) . . ?
C3 C4 C5 106.30(18) . . ?
C9 C4 C5 101.38(18) . . ?
C1 C5 C7 112.7(2) . . ?
C1 C5 C6 108.0(2) . . ?
C7 C5 C6 113.42(19) . . ?
C1 C5 C4 101.21(17) . . ?
C7 C5 C4 107.12(19) . . ?
C6 C5 C4 113.7(2) . . ?
C5 C6 H6A 109.5 . . ?
C5 C6 H6B 109.5 . . ?
H6A C6 H6B 109.5 . . ?
C5 C6 H6C 109.5 . . ?
H6A C6 H6C 109.5 . . ?
H6B C6 H6C 109.5 . . ?
C5 C7 C8 107.01(18) . . ?
C5 C7 H7A 110.3 . . ?
C8 C7 H7A 110.3 . . ?
C5 C7 H7B 110.3 . . ?
C8 C7 H7B 110.3 . . ?
H7A C7 H7B 108.6 . . ?
C9 C8 C7 104.32(18) . . ?
C9 C8 B1 112.50(19) . . ?
C7 C8 B1 110.8(2) . . ?
C9 C8 H8 109.7 . . ?
C7 C8 H8 109.7 . . ?
B1 C8 H8 109.7 . . ?
C10 C9 C4 114.61(19) . . ?
C10 C9 C8 114.35(19) . . ?
C4 C9 C8 106.06(18) . . ?
C10 C9 H9 107.1 . . ?
C4 C9 H9 107.1 . . ?
C8 C9 H9 107.1 . . ?
C11 C10 C9 179.6(3) . . ?
C10 C11 C12 178.6(3) . . ?
C17 C12 C13 118.1(3) . . ?
C17 C12 C11 120.5(2) . . ?
C13 C12 C11 121.5(3) . . ?
C14 C13 C12 120.5(3) . . ?
C14 C13 H13 119.7 . . ?
C12 C13 H13 119.7 . . ?
C15 C14 C13 120.0(3) . . ?
C15 C14 H14 120.0 . . ?
C13 C14 H14 120.0 . . ?
C14 C15 C16 120.3(3) . . ?
C14 C15 H15 119.9 . . ?
C16 C15 H15 119.9 . . ?
C17 C16 C15 119.6(3) . . ?
C17 C16 H16 120.2 . . ?
C15 C16 H16 120.2 . . ?
C16 C17 C12 121.5(3) . . ?
C16 C17 H17 119.2 . . ?
C12 C17 H17 119.2 . . ?
O3 B1 O4 113.1(5) . . ?
O4D B1 O3D 111.6(7) . . ?
O3 B1 C8 124.5(4) . . ?
O4D B1 C8 121.2(5) . . ?
O4 B1 C8 122.4(4) . . ?
O3D B1 C8 127.2(5) . . ?
B1 O3 C21 102.0(5) . . ?
B1 O4 C18 101.0(6) . . ?
C20 C18 C21 116.8(7) . . ?
C20 C18 O4 121.3(7) . . ?
C21 C18 O4 94.9(6) . . ?
C20 C18 C19 114.1(7) . . ?
C21 C18 C19 107.3(8) . . ?
O4 C18 C19 99.6(7) . . ?
C18 C19 H19A 109.5 . . ?
C18 C19 H19B 109.5 . . ?
H19A C19 H19B 109.5 . . ?
C18 C19 H19C 109.5 . . ?
H19A C19 H19C 109.5 . . ?
H19B C19 H19C 109.5 . . ?
C18 C20 H20A 109.5 . . ?
C18 C20 H20B 109.5 . . ?
H20A C20 H20B 109.5 . . ?
C18 C20 H20C 109.5 . . ?
H20A C20 H20C 109.5 . . ?
H20B C20 H20C 109.5 . . ?
C22 C21 C18 120.6(7) . . ?
C22 C21 C23 112.2(8) . . ?
C18 C21 C23 110.3(9) . . ?
C22 C21 O3 120.1(5) . . ?
C18 C21 O3 91.1(5) . . ?
C23 C21 O3 99.1(8) . . ?
C21 C22 H22A 109.5 . . ?
C21 C22 H22B 109.5 . . ?
H22A C22 H22B 109.5 . . ?
C21 C22 H22C 109.5 . . ?
H22A C22 H22C 109.5 . . ?
H22B C22 H22C 109.5 . . ?
C21 C23 H23A 109.5 . . ?
C21 C23 H23B 109.5 . . ?
H23A C23 H23B 109.5 . . ?
C21 C23 H23C 109.5 . . ?
H23A C23 H23C 109.5 . . ?
H23B C23 H23C 109.5 . . ?
B1 O4D C18D 102.8(9) . . ?
B1 O3D C21D 96.5(7) . . ?
C21D C18D C19D 116.3(10) . . ?
C21D C18D O4D 90.2(8) . . ?
C19D C18D O4D 99.9(10) . . ?
C21D C18D C20D 109.5(10) . . ?
C19D C18D C20D 114.9(9) . . ?
O4D C18D C20D 124.1(10) . . ?
C18D C19D H19D 109.5 . . ?
C18D C19D H19E 109.5 . . ?
H19D C19D H19E 109.5 . . ?
C18D C19D H19F 109.5 . . ?
H19D C19D H19F 109.5 . . ?
H19E C19D H19F 109.5 . . ?
C18D C20D H20D 109.5 . . ?
C18D C20D H20E 109.5 . . ?
H20D C20D H20E 109.5 . . ?
C18D C20D H20F 109.5 . . ?
H20D C20D H20F 109.5 . . ?
H20E C20D H20F 109.5 . . ?
C18D C21D C23D 114.5(12) . . ?
C18D C21D C22D 107.0(9) . . ?
C23D C21D C22D 115.9(12) . . ?
C18D C21D O3D 92.0(8) . . ?
C23D C21D O3D 96.6(15) . . ?
C22D C21D O3D 129.0(8) . . ?
C21D C22D H22D 109.5 . . ?
C21D C22D H22E 109.5 . . ?
H22D C22D H22E 109.5 . . ?
C21D C22D H22F 109.5 . . ?
H22D C22D H22F 109.5 . . ?
H22E C22D H22F 109.5 . . ?
C21D C23D H23D 109.5 . . ?
C21D C23D H23E 109.5 . . ?
H23D C23D H23E 109.5 . . ?
C21D C23D H23F 109.5 . . ?
H23D C23D H23F 109.5 . . ?
H23E C23D H23F 109.5 . . ?

loop_
_geom_bond_atom_site_label_1
_geom_bond_atom_site_label_2
_geom_bond_distance
_geom_bond_site_symmetry_2
_geom_bond_publ_flag
O1 C1 1.208(3) . ?
O2 C4 1.416(3) . ?
O2 H2O 0.93(3) . ?
C1 C2 1.510(3) . ?
C1 C5 1.527(3) . ?
C2 C3 1.530(3) . ?
C2 H2A 0.9700 . ?
C2 H2B 0.9700 . ?
C3 C4 1.519(3) . ?
C3 H3A 0.9700 . ?
C3 H3B 0.9700 . ?
C4 C9 1.548(3) . ?
C4 C5 1.549(3) . ?
C5 C7 1.529(3) . ?
C5 C6 1.530(3) . ?
C6 H6A 0.9600 . ?
C6 H6B 0.9600 . ?
C6 H6C 0.9600 . ?
C7 C8 1.558(3) . ?
C7 H7A 0.9700 . ?
C7 H7B 0.9700 . ?
C8 C9 1.556(3) . ?
C8 B1 1.561(4) . ?
C8 H8 0.9800 . ?
C9 C10 1.461(3) . ?
C9 H9 0.9800 . ?
C10 C11 1.195(3) . ?
C11 C12 1.440(4) . ?
C12 C17 1.385(4) . ?
C12 C13 1.386(4) . ?
C13 C14 1.386(4) . ?
C13 H13 0.9300 . ?
C14 C15 1.366(5) . ?
C14 H14 0.9300 . ?
C15 C16 1.375(5) . ?
C15 H15 0.9300 . ?
C16 C17 1.370(4) . ?
C16 H16 0.9300 . ?
C17 H17 0.9300 . ?
B1 O3 1.332(8) . ?
B1 O4D 1.354(13) . ?
B1 O4 1.369(9) . ?
B1 O3D 1.387(11) . ?
O3 C21 1.598(8) . ?
O4 C18 1.552(11) . ?
C18 C20 1.461(11) . ?
C18 C21 1.545(10) . ?
C18 C19 1.589(11) . ?
C19 H19A 0.9600 . ?
C19 H19B 0.9600 . ?
C19 H19C 0.9600 . ?
C20 H20A 0.9600 . ?
C20 H20B 0.9600 . ?
C20 H20C 0.9600 . ?
C21 C22 1.480(9) . ?
C21 C23 1.576(13) . ?
C22 H22A 0.9600 . ?
C22 H22B 0.9600 . ?
C22 H22C 0.9600 . ?
C23 H23A 0.9600 . ?
C23 H23B 0.9600 . ?
C23 H23C 0.9600 . ?
O4D C18D 1.558(15) . ?
O3D C21D 1.644(13) . ?
C18D C21D 1.507(16) . ?
C18D C19D 1.552(15) . ?
C18D C20D 1.564(13) . ?
C19D H19D 0.9600 . ?
C19D H19E 0.9600 . ?
C19D H19F 0.9600 . ?
C20D H20D 0.9600 . ?
C20D H20E 0.9600 . ?
C20D H20F 0.9600 . ?
C21D C23D 1.52(2) . ?
C21D C22D 1.588(15) . ?
C22D H22D 0.9600 . ?
C22D H22E 0.9600 . ?
C22D H22F 0.9600 . ?
C23D H23D 0.9600 . ?
C23D H23E 0.9600 . ?
C23D H23F 0.9600 . ?

loop_
_geom_torsion_atom_site_label_1
_geom_torsion_atom_site_label_2
_geom_torsion_atom_site_label_3
_geom_torsion_atom_site_label_4
_geom_torsion
_geom_torsion_site_symmetry_1
_geom_torsion_site_symmetry_2
_geom_torsion_site_symmetry_3
_geom_torsion_site_symmetry_4
_geom_torsion_publ_flag
O1 C1 C2 C3 174.3(3) . . . . ?
C5 C1 C2 C3 -4.7(3) . . . . ?
C1 C2 C3 C4 -16.4(3) . . . . ?
C2 C3 C4 O2 155.3(2) . . . . ?
C2 C3 C4 C9 -78.7(3) . . . . ?
C2 C3 C4 C5 31.5(3) . . . . ?
O1 C1 C5 C7 -41.7(4) . . . . ?
C2 C1 C5 C7 137.3(2) . . . . ?
O1 C1 C5 C6 84.4(3) . . . . ?
C2 C1 C5 C6 -96.6(2) . . . . ?
O1 C1 C5 C4 -155.8(3) . . . . ?
C2 C1 C5 C4 23.2(3) . . . . ?
O2 C4 C5 C1 -153.2(2) . . . . ?
C3 C4 C5 C1 -33.2(2) . . . . ?
C9 C4 C5 C1 84.9(2) . . . . ?
O2 C4 C5 C7 88.6(2) . . . . ?
C3 C4 C5 C7 -151.5(2) . . . . ?
C9 C4 C5 C7 -33.4(2) . . . . ?
O2 C4 C5 C6 -37.6(3) . . . . ?
C3 C4 C5 C6 82.4(2) . . . . ?
C9 C4 C5 C6 -159.5(2) . . . . ?
C1 C5 C7 C8 -93.5(2) . . . . ?
C6 C5 C7 C8 143.3(2) . . . . ?
C4 C5 C7 C8 16.9(2) . . . . ?
C5 C7 C8 C9 6.6(2) . . . . ?
C5 C7 C8 B1 127.9(2) . . . . ?
O2 C4 C9 C10 41.6(3) . . . . ?
C3 C4 C9 C10 -82.0(2) . . . . ?
C5 C4 C9 C10 164.70(18) . . . . ?
O2 C4 C9 C8 -85.6(2) . . . . ?
C3 C4 C9 C8 150.84(18) . . . . ?
C5 C4 C9 C8 37.6(2) . . . . ?
C7 C8 C9 C10 -155.1(2) . . . . ?
B1 C8 C9 C10 84.7(3) . . . . ?
C7 C8 C9 C4 -27.8(2) . . . . ?
B1 C8 C9 C4 -148.0(2) . . . . ?
C17 C12 C13 C14 -0.2(4) . . . . ?
C11 C12 C13 C14 179.6(2) . . . . ?
C12 C13 C14 C15 -0.1(5) . . . . ?
C13 C14 C15 C16 0.1(6) . . . . ?
C14 C15 C16 C17 0.3(6) . . . . ?
C15 C16 C17 C12 -0.6(5) . . . . ?
C13 C12 C17 C16 0.6(4) . . . . ?
C11 C12 C17 C16 -179.2(3) . . . . ?
C9 C8 B1 O3 -171.6(5) . . . . ?
C7 C8 B1 O3 72.1(5) . . . . ?
C9 C8 B1 O4D 40.1(6) . . . . ?
C7 C8 B1 O4D -76.3(6) . . . . ?
C9 C8 B1 O4 12.6(5) . . . . ?
C7 C8 B1 O4 -103.8(4) . . . . ?
C9 C8 B1 O3D -142.8(5) . . . . ?
C7 C8 B1 O3D 100.8(5) . . . . ?
O4 B1 O3 C21 -21.2(6) . . . . ?
C8 B1 O3 C21 162.6(4) . . . . ?
O3 B1 O4 C18 -16.9(6) . . . . ?
C8 B1 O4 C18 159.4(4) . . . . ?
B1 O4 C18 C20 -77.1(8) . . . . ?
B1 O4 C18 C21 48.4(6) . . . . ?
B1 O4 C18 C19 156.9(6) . . . . ?
C20 C18 C21 C22 -160.4(7) . . . . ?
O4 C18 C21 C22 70.7(6) . . . . ?
C19 C18 C21 C22 -30.9(8) . . . . ?
C20 C18 C21 C23 -27.0(11) . . . . ?
O4 C18 C21 C23 -155.9(8) . . . . ?
C19 C18 C21 C23 102.5(10) . . . . ?
C20 C18 C21 O3 73.1(7) . . . . ?
O4 C18 C21 O3 -55.8(6) . . . . ?
C19 C18 C21 O3 -157.4(6) . . . . ?
B1 O3 C21 C22 -77.4(7) . . . . ?
B1 O3 C21 C18 49.5(7) . . . . ?
B1 O3 C21 C23 160.3(8) . . . . ?
O3D B1 O4D C18D 19.0(9) . . . . ?
C8 B1 O4D C18D -163.5(6) . . . . ?
O4D B1 O3D C21D 21.3(8) . . . . ?
C8 B1 O3D C21D -156.1(5) . . . . ?
B1 O4D C18D C21D -54.0(9) . . . . ?
B1 O4D C18D C19D -170.8(8) . . . . ?
B1 O4D C18D C20D 59.9(13) . . . . ?
C19D C18D C21D C23D -99.3(18) . . . . ?
O4D C18D C21D C23D 159.6(16) . . . . ?
C20D C18D C21D C23D 33.1(18) . . . . ?
C19D C18D C21D C22D 30.6(12) . . . . ?
O4D C18D C21D C22D -70.5(9) . . . . ?
C20D C18D C21D C22D 162.9(9) . . . . ?
C19D C18D C21D O3D 162.5(9) . . . . ?
O4D C18D C21D O3D 61.4(9) . . . . ?
C20D C18D C21D O3D -65.1(9) . . . . ?
B1 O3D C21D C18D -54.5(8) . . . . ?
B1 O3D C21D C23D -169.4(10) . . . . ?
B1 O3D C21D C22D 59.3(12) . . . . ?
